data_7244496
loop_
_publ_author_name
'Ou, Guang-Chuan'
'Chen, Hai-Yang'
'Wang, Qiong'
'Zhou, Qiang'
'Zeng, Fei'

_publ_section_title
;
 Structure and absolute configuration of liquid molecules based on
 adamantane derivative cocrystallization
;
_journal_issue 11
_journal_name_full 'RSC Advances'
_journal_page_first 6459
_journal_page_last 6462
_journal_paper_doi 10.1039/D1RA09284G
_journal_volume 12
_journal_year 2022
_chemical_formula_sum 'C60 H76 O10'
_chemical_formula_weight 957.21
_space_group_IT_number 2
_space_group_name_Hall '-P 1'
_space_group_name_H-M_alt 'P -1'
_symmetry_cell_setting triclinic
_symmetry_space_group_name_H-M 'P -1'
_atom_sites_solution_hydrogens geom
_atom_sites_solution_primary direct
_atom_sites_solution_secondary difmap
_audit_creation_method SHELXL-97
_audit_update_record
;
2021-12-06 deposited with the CCDC.	2022-01-31 downloaded from the CCDC.
;
_cell_angle_alpha 102.473(8)
_cell_angle_beta 96.914(8)
_cell_angle_gamma 119.118(7)
_cell_formula_units_Z 2
_cell_length_a 14.571(10)
_cell_length_b 14.891(11)
_cell_length_c 15.392(11)
_cell_measurement_reflns_used 9621
_cell_measurement_temperature 296(2)
_cell_measurement_theta_max 27.45
_cell_measurement_theta_min 2.19
_cell_volume 2747(3)
_computing_cell_refinement 'Bruker SAINT'
_computing_data_collection 'Bruker APEX2'
_computing_data_reduction 'Bruker SAINT'
_computing_molecular_graphics 'Bruker SHELXTL'
_computing_publication_material 'Bruker SHELXTL'
_computing_structure_refinement 'SHELXL-97 (Sheldrick, 1997)'
_computing_structure_solution 'SHELXS-97 (Sheldrick, 1990)'
_diffrn_ambient_temperature 296(2)
_diffrn_measured_fraction_theta_full 0.997
_diffrn_measured_fraction_theta_max 0.997
_diffrn_measurement_device_type 'Bruker APEX-II CCD'
_diffrn_measurement_method '\f and \w scans'
_diffrn_radiation_monochromator graphite
_diffrn_radiation_source 'fine-focus sealed tube'
_diffrn_radiation_type MoK\a
_diffrn_radiation_wavelength 0.71073
_diffrn_reflns_av_R_equivalents 0.0219
_diffrn_reflns_av_sigmaI/netI 0.0244
_diffrn_reflns_limit_h_max 17
_diffrn_reflns_limit_h_min -17
_diffrn_reflns_limit_k_max 17
_diffrn_reflns_limit_k_min -17
_diffrn_reflns_limit_l_max 18
_diffrn_reflns_limit_l_min -18
_diffrn_reflns_number 26435
_diffrn_reflns_theta_full 25.01
_diffrn_reflns_theta_max 25.01
_diffrn_reflns_theta_min 1.40
_diffrn_standards_number 0
_exptl_absorpt_coefficient_mu 0.077
_exptl_absorpt_correction_T_max 0.9727
_exptl_absorpt_correction_T_min 0.9660
_exptl_absorpt_correction_type multi-scan
_exptl_crystal_colour colorless
_exptl_crystal_density_diffrn 1.157
_exptl_crystal_density_method 'not measured'
_exptl_crystal_description block
_exptl_crystal_F_000 1032
_exptl_crystal_size_max 0.45
_exptl_crystal_size_mid 0.42
_exptl_crystal_size_min 0.36
_refine_diff_density_max 0.492
_refine_diff_density_min -0.338
_refine_diff_density_rms 0.047
_refine_ls_extinction_method none
_refine_ls_goodness_of_fit_ref 1.041
_refine_ls_hydrogen_treatment mixed
_refine_ls_matrix_type full
_refine_ls_number_parameters 641
_refine_ls_number_reflns 9676
_refine_ls_number_restraints 44
_refine_ls_restrained_S_all 1.053
_refine_ls_R_factor_all 0.0860
_refine_ls_R_factor_gt 0.0651
_refine_ls_shift/su_max 0.000
_refine_ls_shift/su_mean 0.000
_refine_ls_structure_factor_coef Fsqd
_refine_ls_weighting_details 'calc w=1/[\s^2^(Fo^2^)+(0.1212P)^2^+1.0426P] where P=(Fo^2^+2Fc^2^)/3'
_refine_ls_weighting_scheme calc
_refine_ls_wR_factor_gt 0.1940
_refine_ls_wR_factor_ref 0.2188
_reflns_number_gt 6972
_reflns_number_total 9676
_reflns_threshold_expression >2sigma(I)
_cod_data_source_file d1ra09284g2.cif
_cod_data_source_block 2105071_0m
_cod_depositor_comments
;
The following automatic conversions were performed:

data item '_symmetry_cell_setting' value 'Triclinic' was changed to
'triclinic' in accordance with the
/home/data/users/saulius/crontab/automatic-downloads/rss-feeds/RSC/lib/dictionaries/cif_core.dic
dictionary named 'cif_core.dic' version 2.4.2 last updated on
2011-04-26.

Automatic conversion script
Id: cif_fix_values 7556 2019-12-06 15:28:31Z antanas 
;
_cod_original_sg_symbol_H-M P-1
_cod_database_code 7244496

loop_
_symmetry_equiv_pos_as_xyz
'x, y, z'
'-x, -y, -z'

loop_
_atom_site_label
_atom_site_type_symbol
_atom_site_fract_x
_atom_site_fract_y
_atom_site_fract_z
_atom_site_U_iso_or_equiv
_atom_site_adp_type
_atom_site_occupancy
_atom_site_symmetry_multiplicity
_atom_site_calc_flag
_atom_site_refinement_flags
_atom_site_disorder_assembly
_atom_site_disorder_group
O3 O 0.53593(12) 0.17553(12) 0.48064(10) 0.0522(4) Uani 1 1 d . . .
O7 O 0.46364(13) 0.50407(14) 0.64859(12) 0.0571(4) Uani 1 1 d . . .
O4 O 0.79936(15) 0.32615(15) 0.31941(12) 0.0681(5) Uani 1 1 d . . .
O5 O 0.77742(14) 0.24305(16) 0.83194(14) 0.0698(5) Uani 1 1 d . . .
O1 O 0.66545(16) 0.52641(17) 0.99282(12) 0.0709(5) Uani 1 1 d . . .
O8 O 0.09389(14) 0.33717(16) 0.64935(16) 0.0754(6) Uani 1 1 d . . .
C21 C 0.69090(16) 0.35216(17) 0.55834(14) 0.0389(5) Uani 1 1 d . . .
C10 C 0.53955(16) 0.34876(17) 0.62541(13) 0.0394(5) Uani 1 1 d . . .
H10A H 0.4870 0.2807 0.5776 0.047 Uiso 1 1 calc R . .
H10B H 0.5469 0.4073 0.6028 0.047 Uiso 1 1 calc R . .
C3 C 0.65034(16) 0.35793(17) 0.64606(13) 0.0383(5) Uani 1 1 d . . .
C41 C 0.38688(17) 0.34452(17) 0.69170(14) 0.0418(5) Uani 1 1 d . . .
C22 C 0.63315(17) 0.25973(17) 0.47868(14) 0.0421(5) Uani 1 1 d . . .
C7 C 0.49802(16) 0.35415(17) 0.71260(14) 0.0398(5) Uani 1 1 d . . .
O10 O 0.20992(19) 1.00314(19) 0.76019(17) 0.0909(7) Uani 1 1 d . . .
C5 C 0.69247(17) 0.47308(18) 0.81294(14) 0.0429(5) Uani 1 1 d . . .
C1 C 0.60004(17) 0.26887(18) 0.76998(14) 0.0423(5) Uani 1 1 d . . .
C2 C 0.64018(17) 0.26587(18) 0.68202(14) 0.0418(5) Uani 1 1 d . . .
H2A H 0.7105 0.2727 0.6953 0.050 Uiso 1 1 calc R . .
H2B H 0.5894 0.1967 0.6348 0.050 Uiso 1 1 calc R . .
C24 C 0.76977(19) 0.34195(19) 0.39988(15) 0.0485(5) Uani 1 1 d . . .
C26 C 0.78655(17) 0.43614(18) 0.55218(15) 0.0450(5) Uani 1 1 d . . .
H26 H 0.8266 0.4986 0.6030 0.054 Uiso 1 1 calc R . .
C6 C 0.58067(17) 0.46098(18) 0.78888(14) 0.0436(5) Uani 1 1 d . . .
H6A H 0.5540 0.4634 0.8436 0.052 Uiso 1 1 calc R . .
H6B H 0.5884 0.5211 0.7687 0.052 Uiso 1 1 calc R . .
C46 C 0.29389(18) 0.26171(18) 0.70336(15) 0.0466(5) Uani 1 1 d . . .
H46 H 0.2986 0.2080 0.7213 0.056 Uiso 1 1 calc R . .
C31 C 0.58701(19) 0.1734(2) 0.80132(15) 0.0483(5) Uani 1 1 d . . .
C4 C 0.73006(17) 0.46614(18) 0.72328(14) 0.0419(5) Uani 1 1 d . . .
H4A H 0.7373 0.5253 0.7017 0.050 Uiso 1 1 calc R . .
H4B H 0.8012 0.4747 0.7367 0.050 Uiso 1 1 calc R . .
C8 C 0.48999(17) 0.26147(18) 0.74661(14) 0.0427(5) Uani 1 1 d . . .
H8A H 0.4378 0.1929 0.6993 0.051 Uiso 1 1 calc R . .
H8B H 0.4629 0.2625 0.8012 0.051 Uiso 1 1 calc R . .
O2 O 0.9845(2) 0.8740(2) 1.10050(17) 0.1016(8) Uani 1 1 d . . .
C23 C 0.67291(19) 0.25507(19) 0.40199(15) 0.0483(5) Uani 1 1 d . . .
H23 H 0.6342 0.1927 0.3510 0.058 Uiso 1 1 calc R . .
C42 C 0.37447(17) 0.42249(19) 0.66284(16) 0.0470(5) Uani 1 1 d . . .
C25 C 0.82713(19) 0.43341(19) 0.47473(16) 0.0500(5) Uani 1 1 d . . .
H25 H 0.8919 0.4927 0.4741 0.060 Uiso 1 1 calc R . .
C9 C 0.68087(18) 0.37812(19) 0.84490(15) 0.0469(5) Uani 1 1 d . . .
H9A H 0.6558 0.3798 0.9005 0.056 Uiso 1 1 calc R . .
H9B H 0.7514 0.3857 0.8596 0.056 Uiso 1 1 calc R . .
C11 C 0.77255(18) 0.58154(19) 0.88824(15) 0.0485(5) Uani 1 1 d . . .
C45 C 0.19397(19) 0.2540(2) 0.68994(17) 0.0534(6) Uani 1 1 d . . .
H45 H 0.1338 0.1967 0.6986 0.064 Uiso 1 1 calc R . .
C44 C 0.18602(18) 0.3327(2) 0.66369(18) 0.0543(6) Uani 1 1 d . . .
C36 C 0.4865(2) 0.0893(2) 0.80043(16) 0.0551(6) Uani 1 1 d . . .
H36 H 0.4260 0.0939 0.7830 0.066 Uiso 1 1 calc R . .
C16 C 0.8633(2) 0.6629(2) 0.87385(17) 0.0576(6) Uani 1 1 d . . .
H16 H 0.8761 0.6504 0.8160 0.069 Uiso 1 1 calc R . .
C43 C 0.27588(19) 0.4167(2) 0.65008(18) 0.0561(6) Uani 1 1 d . . .
H43 H 0.2700 0.4699 0.6322 0.067 Uiso 1 1 calc R . .
C32 C 0.6755(2) 0.1626(2) 0.83010(18) 0.0583(6) Uani 1 1 d . . .
C12 C 0.7565(2) 0.6043(2) 0.97743(16) 0.0585(6) Uani 1 1 d . . .
C27 C 0.4709(2) 0.0849(2) 0.40008(18) 0.0630(7) Uani 1 1 d . . .
H27A H 0.5083 0.0473 0.3842 0.076 Uiso 1 1 calc R . .
H27B H 0.4563 0.1082 0.3487 0.076 Uiso 1 1 calc R . .
O6 O 0.5543(2) -0.0957(2) 0.8715(2) 0.1206(10) Uani 1 1 d . . .
C35 C 0.4700(3) -0.0015(2) 0.8239(2) 0.0684(7) Uani 1 1 d . . .
H35 H 0.4006 -0.0554 0.8224 0.082 Uiso 1 1 calc R . .
C15 C 0.9377(2) 0.7636(2) 0.9410(2) 0.0692(7) Uani 1 1 d . . .
H15 H 0.9979 0.8166 0.9282 0.083 Uiso 1 1 calc R . .
C47 C 0.4590(2) 0.5889(2) 0.6266(2) 0.0673(7) Uani 1 1 d . . .
H47A H 0.4384 0.6242 0.6741 0.081 Uiso 1 1 calc R . .
H47B H 0.4055 0.5609 0.5683 0.081 Uiso 1 1 calc R . .
C14 C 0.9182(2) 0.7811(2) 1.02702(19) 0.0719(8) Uani 1 1 d . . .
C13 C 0.8288(2) 0.7025(3) 1.04476(19) 0.0713(8) Uani 1 1 d . . .
H13 H 0.8168 0.7155 1.1029 0.086 Uiso 1 1 calc R . .
C33 C 0.6597(3) 0.0719(3) 0.8527(2) 0.0748(8) Uani 1 1 d . . .
H33 H 0.7195 0.0663 0.8705 0.090 Uiso 1 1 calc R . .
C29 C 0.8953(2) 0.4126(2) 0.3099(2) 0.0699(8) Uani 1 1 d . . .
H29A H 0.9582 0.4299 0.3558 0.084 Uiso 1 1 calc R . .
H29B H 0.8906 0.4766 0.3191 0.084 Uiso 1 1 calc R . .
C49 C -0.0048(2) 0.2491(2) 0.6504(3) 0.0797(9) Uani 1 1 d . . .
H49A H 0.0007 0.2378 0.7101 0.096 Uiso 1 1 calc R . .
H49B H -0.0231 0.1835 0.6036 0.096 Uiso 1 1 calc R . .
C34 C 0.5579(3) -0.0098(3) 0.8492(2) 0.0770(8) Uani 1 1 d . . .
C55 C 0.0407(3) 0.8723(2) 0.6390(2) 0.0804(8) Uani 1 1 d U . .
C17 C 0.6553(3) 0.5292(3) 1.0841(2) 0.0867(10) Uani 1 1 d . . .
H17A H 0.6503 0.5908 1.1129 0.104 Uiso 1 1 calc R . .
H17B H 0.7182 0.5357 1.1211 0.104 Uiso 1 1 calc R . .
C28 C 0.3669(3) 0.0118(3) 0.4200(2) 0.0917(11) Uani 1 1 d . . .
H28A H 0.3826 -0.0088 0.4722 0.137 Uiso 1 1 calc R . .
H28B H 0.3220 -0.0519 0.3673 0.137 Uiso 1 1 calc R . .
H28C H 0.3293 0.0489 0.4334 0.137 Uiso 1 1 calc R . .
C48 C 0.5689(3) 0.6669(3) 0.6201(3) 0.0937(11) Uani 1 1 d . . .
H48A H 0.6206 0.6964 0.6790 0.141 Uiso 1 1 calc R . .
H48B H 0.5678 0.7245 0.6026 0.141 Uiso 1 1 calc R . .
H48C H 0.5896 0.6303 0.5747 0.141 Uiso 1 1 calc R . .
C50 C -0.0908(2) 0.2763(3) 0.6312(3) 0.0987(12) Uani 1 1 d . . .
H50A H -0.0745 0.3382 0.6804 0.148 Uiso 1 1 calc R . .
H50B H -0.1608 0.2156 0.6269 0.148 Uiso 1 1 calc R . .
H50C H -0.0918 0.2924 0.5741 0.148 Uiso 1 1 calc R . .
C19 C 1.0739(3) 0.9590(3) 1.0869(3) 0.0997(12) Uani 1 1 d . . .
H19A H 1.0502 0.9833 1.0402 0.120 Uiso 1 1 calc R . .
H19B H 1.1212 0.9356 1.0661 0.120 Uiso 1 1 calc R . .
C53 C 0.1565(3) 0.9052(3) 0.6781(3) 0.0919(10) Uani 1 1 d . . .
H53 H 0.1572 0.8458 0.6951 0.110 Uiso 1 1 calc R . .
C30 C 0.9070(3) 0.3788(3) 0.2158(3) 0.0999(12) Uani 1 1 d . . .
H30A H 0.9058 0.3123 0.2055 0.150 Uiso 1 1 calc R . .
H30B H 0.9748 0.4341 0.2102 0.150 Uiso 1 1 calc R . .
H30C H 0.8479 0.3683 0.1709 0.150 Uiso 1 1 calc R . .
C51 C 0.1997(4) 0.9914(4) 0.8412(3) 0.1059(12) Uani 1 1 d U . .
O9 O 0.1520(4) 0.9048(3) 0.8511(3) 0.1817(18) Uani 1 1 d . . .
C37 C 0.8702(3) 0.2643(3) 0.8950(3) 0.1114(14) Uani 1 1 d U . .
H37A H 0.8868 0.2093 0.8726 0.134 Uiso 1 1 calc R . .
H37B H 0.8547 0.2610 0.9542 0.134 Uiso 1 1 calc R . .
C56 C -0.0440(3) 0.7702(3) 0.6281(3) 0.1069(12) Uani 1 1 d . . .
H56 H -0.0304 0.7222 0.6481 0.128 Uiso 1 1 calc R . .
C58 C -0.1704(3) 0.8054(4) 0.5607(3) 0.1032(12) Uani 1 1 d U . .
H58 H -0.2419 0.7823 0.5332 0.124 Uiso 1 1 calc R . .
C39 C 0.4527(4) -0.1896(3) 0.8619(3) 0.1133(14) Uani 1 1 d . . .
H39A H 0.3993 -0.2034 0.8086 0.136 Uiso 1 1 calc R . .
H39B H 0.4604 -0.2519 0.8528 0.136 Uiso 1 1 calc R . .
C60 C 0.0175(3) 0.9407(3) 0.6124(3) 0.1076(12) Uani 1 1 d U . .
H60 H 0.0735 1.0110 0.6208 0.129 Uiso 1 1 calc R . .
C52 C 0.2574(4) 1.0937(4) 0.9168(3) 0.1269(16) Uani 1 1 d . . .
H52A H 0.2146 1.1264 0.9187 0.190 Uiso 1 1 calc R . .
H52B H 0.3262 1.1416 0.9073 0.190 Uiso 1 1 calc R . .
H52C H 0.2692 1.0802 0.9742 0.190 Uiso 1 1 calc R . .
C59 C -0.0886(4) 0.9078(4) 0.5727(3) 0.1149(13) Uani 1 1 d . . .
H59 H -0.1038 0.9558 0.5543 0.138 Uiso 1 1 calc R . .
C54 C 0.2258(3) 0.9371(4) 0.6118(3) 0.1141(14) Uani 1 1 d U . .
H54A H 0.2244 0.9949 0.5948 0.171 Uiso 1 1 calc R . .
H54B H 0.1977 0.8758 0.5576 0.171 Uiso 1 1 calc R . .
H54C H 0.2994 0.9609 0.6409 0.171 Uiso 1 1 calc R . .
C57 C -0.1478(4) 0.7386(4) 0.5882(3) 0.1183(14) Uani 1 1 d . . .
H57 H -0.2042 0.6685 0.5802 0.142 Uiso 1 1 calc R . .
C18 C 0.5549(4) 0.4268(4) 1.0771(3) 0.1142(14) Uani 1 1 d U . .
H18A H 0.4931 0.4217 1.0409 0.171 Uiso 1 1 calc R . .
H18B H 0.5460 0.4259 1.1378 0.171 Uiso 1 1 calc R . .
H18C H 0.5606 0.3665 1.0482 0.171 Uiso 1 1 calc R . .
C38 C 0.9626(3) 0.3691(4) 0.9066(4) 0.1284(16) Uani 1 1 d U . .
H38A H 0.9825 0.3700 0.8494 0.193 Uiso 1 1 calc R . .
H38B H 1.0226 0.3842 0.9534 0.193 Uiso 1 1 calc R . .
H38C H 0.9446 0.4231 0.9247 0.193 Uiso 1 1 calc R . .
C20 C 1.1352(4) 1.0515(3) 1.1780(3) 0.146(2) Uani 1 1 d . . .
H20A H 1.0884 1.0754 1.1974 0.219 Uiso 1 1 calc R . .
H20B H 1.1982 1.1106 1.1700 0.219 Uiso 1 1 calc R . .
H20C H 1.1576 1.0266 1.2241 0.219 Uiso 1 1 calc R . .
C40 C 0.4178(5) -0.1741(5) 0.9413(4) 0.154(2) Uani 1 1 d U . .
H40A H 0.4725 -0.1571 0.9943 0.230 Uiso 1 1 calc R . .
H40B H 0.3512 -0.2391 0.9365 0.230 Uiso 1 1 calc R . .
H40C H 0.4057 -0.1154 0.9478 0.230 Uiso 1 1 calc R . .

loop_
_atom_site_aniso_label
_atom_site_aniso_U_11
_atom_site_aniso_U_22
_atom_site_aniso_U_33
_atom_site_aniso_U_23
_atom_site_aniso_U_13
_atom_site_aniso_U_12
O3 0.0489(9) 0.0475(9) 0.0438(8) 0.0065(7) 0.0166(7) 0.0160(7)
O7 0.0449(9) 0.0636(10) 0.0810(12) 0.0358(9) 0.0196(8) 0.0358(8)
O4 0.0671(11) 0.0702(11) 0.0551(10) 0.0147(9) 0.0346(9) 0.0259(9)
O5 0.0547(11) 0.0889(13) 0.0901(14) 0.0459(11) 0.0170(9) 0.0488(10)
O1 0.0707(12) 0.0892(14) 0.0435(9) 0.0079(9) 0.0196(8) 0.0398(11)
O8 0.0389(9) 0.0729(12) 0.1214(17) 0.0283(11) 0.0180(10) 0.0364(9)
C21 0.0395(11) 0.0459(11) 0.0378(11) 0.0117(9) 0.0103(9) 0.0280(10)
C10 0.0401(11) 0.0484(12) 0.0351(10) 0.0118(9) 0.0088(8) 0.0281(10)
C3 0.0387(11) 0.0455(11) 0.0361(10) 0.0115(9) 0.0103(8) 0.0266(9)
C41 0.0409(11) 0.0510(12) 0.0391(11) 0.0094(9) 0.0099(9) 0.0305(10)
C22 0.0423(11) 0.0455(12) 0.0424(11) 0.0143(9) 0.0146(9) 0.0250(10)
C7 0.0383(11) 0.0513(12) 0.0377(11) 0.0124(9) 0.0096(9) 0.0301(10)
O10 0.0862(15) 0.0838(15) 0.0870(16) 0.0186(13) 0.0162(12) 0.0384(13)
C5 0.0412(11) 0.0532(13) 0.0366(11) 0.0076(9) 0.0071(9) 0.0300(10)
C1 0.0448(12) 0.0554(13) 0.0396(11) 0.0181(10) 0.0127(9) 0.0343(11)
C2 0.0434(12) 0.0511(12) 0.0402(11) 0.0131(9) 0.0118(9) 0.0322(10)
C24 0.0504(13) 0.0584(14) 0.0444(12) 0.0167(11) 0.0207(10) 0.0323(12)
C26 0.0418(12) 0.0492(12) 0.0428(12) 0.0094(10) 0.0101(9) 0.0254(10)
C6 0.0447(12) 0.0547(13) 0.0392(11) 0.0110(10) 0.0117(9) 0.0333(11)
C46 0.0441(12) 0.0494(12) 0.0500(12) 0.0125(10) 0.0119(10) 0.0287(11)
C31 0.0552(14) 0.0620(14) 0.0424(12) 0.0206(10) 0.0160(10) 0.0393(12)
C4 0.0381(11) 0.0504(12) 0.0395(11) 0.0092(9) 0.0083(9) 0.0275(10)
C8 0.0420(11) 0.0542(13) 0.0394(11) 0.0163(10) 0.0127(9) 0.0299(10)
O2 0.0849(16) 0.0800(15) 0.0890(16) -0.0225(12) -0.0126(13) 0.0344(14)
C23 0.0509(13) 0.0501(13) 0.0410(12) 0.0085(10) 0.0149(10) 0.0263(11)
C42 0.0387(11) 0.0527(13) 0.0529(13) 0.0152(10) 0.0105(10) 0.0275(10)
C25 0.0435(12) 0.0519(13) 0.0537(13) 0.0170(11) 0.0187(10) 0.0232(11)
C9 0.0457(12) 0.0652(14) 0.0386(11) 0.0149(10) 0.0096(9) 0.0364(11)
C11 0.0452(12) 0.0585(14) 0.0417(12) 0.0045(10) 0.0034(10) 0.0338(11)
C45 0.0406(12) 0.0546(14) 0.0624(15) 0.0120(11) 0.0139(11) 0.0258(11)
C44 0.0376(12) 0.0596(14) 0.0665(15) 0.0116(12) 0.0095(11) 0.0304(11)
C36 0.0594(15) 0.0667(15) 0.0511(13) 0.0264(12) 0.0173(11) 0.0382(13)
C16 0.0560(15) 0.0613(15) 0.0497(13) 0.0046(11) 0.0040(11) 0.0341(13)
C43 0.0465(13) 0.0632(15) 0.0708(16) 0.0226(12) 0.0128(11) 0.0377(12)
C32 0.0590(15) 0.0738(17) 0.0606(15) 0.0316(13) 0.0181(12) 0.0437(14)
C12 0.0585(15) 0.0703(16) 0.0434(13) 0.0011(12) 0.0030(11) 0.0408(14)
C27 0.0605(16) 0.0514(14) 0.0550(15) 0.0033(11) 0.0173(12) 0.0186(12)
O6 0.126(2) 0.1043(19) 0.172(3) 0.094(2) 0.042(2) 0.0698(18)
C35 0.0752(18) 0.0685(17) 0.0691(17) 0.0358(14) 0.0231(14) 0.0370(15)
C15 0.0541(15) 0.0592(16) 0.0758(19) 0.0069(14) -0.0011(13) 0.0262(13)
C47 0.0595(16) 0.0679(17) 0.091(2) 0.0366(15) 0.0199(14) 0.0410(14)
C14 0.0705(19) 0.0707(18) 0.0571(16) -0.0127(13) -0.0119(14) 0.0442(16)
C13 0.0679(18) 0.082(2) 0.0510(15) -0.0059(14) 0.0013(13) 0.0442(17)
C33 0.082(2) 0.092(2) 0.085(2) 0.0475(18) 0.0217(16) 0.0628(19)
C29 0.0665(17) 0.0752(18) 0.0725(18) 0.0270(15) 0.0395(14) 0.0346(15)
C49 0.0396(14) 0.0673(17) 0.125(3) 0.0192(17) 0.0203(15) 0.0276(13)
C34 0.093(2) 0.079(2) 0.082(2) 0.0470(17) 0.0255(17) 0.0526(19)
C55 0.075(2) 0.0588(17) 0.088(2) 0.0133(15) 0.0166(16) 0.0262(15)
C17 0.115(3) 0.105(3) 0.0488(16) 0.0178(16) 0.0296(17) 0.066(2)
C28 0.0680(19) 0.0681(19) 0.086(2) 0.0024(16) 0.0270(17) 0.0057(15)
C48 0.074(2) 0.082(2) 0.140(3) 0.063(2) 0.029(2) 0.0403(18)
C50 0.0412(15) 0.085(2) 0.157(4) 0.019(2) 0.0187(18) 0.0335(16)
C19 0.088(2) 0.076(2) 0.108(3) 0.007(2) -0.015(2) 0.042(2)
C53 0.084(2) 0.069(2) 0.113(3) 0.0170(19) 0.017(2) 0.0398(18)
C30 0.105(3) 0.111(3) 0.089(2) 0.040(2) 0.066(2) 0.048(2)
C51 0.104(3) 0.110(3) 0.114(3) 0.042(3) 0.051(2) 0.056(2)
O9 0.253(5) 0.117(3) 0.167(4) 0.076(3) 0.098(3) 0.071(3)
C37 0.069(2) 0.117(3) 0.151(3) 0.070(3) 0.000(2) 0.046(2)
C56 0.090(3) 0.078(2) 0.119(3) 0.023(2) 0.004(2) 0.029(2)
C58 0.078(2) 0.111(3) 0.094(3) 0.022(2) 0.0148(19) 0.037(2)
C39 0.165(4) 0.093(3) 0.096(3) 0.055(2) 0.030(3) 0.070(3)
C60 0.081(2) 0.076(2) 0.149(4) 0.029(2) 0.019(2) 0.0353(19)
C52 0.128(4) 0.136(4) 0.102(3) 0.005(3) 0.037(3) 0.070(3)
C59 0.114(3) 0.106(3) 0.131(4) 0.038(3) 0.019(3) 0.065(3)
C54 0.091(3) 0.128(3) 0.098(3) 0.003(2) 0.025(2) 0.053(2)
C57 0.091(3) 0.087(3) 0.139(4) 0.035(3) 0.011(3) 0.025(2)
C18 0.162(4) 0.121(3) 0.101(3) 0.050(2) 0.071(3) 0.091(3)
C38 0.088(3) 0.121(3) 0.160(4) 0.038(3) -0.012(3) 0.055(3)
C20 0.124(4) 0.087(3) 0.134(4) -0.035(3) -0.019(3) 0.028(3)
C40 0.201(5) 0.155(4) 0.105(3) 0.046(3) 0.036(3) 0.094(4)

loop_
_atom_type_symbol
_atom_type_description
_atom_type_scat_dispersion_real
_atom_type_scat_dispersion_imag
_atom_type_scat_source
C C 0.0033 0.0016 'International Tables Vol C Tables 4.2.6.8 and 6.1.1.4'
H H 0.0000 0.0000 'International Tables Vol C Tables 4.2.6.8 and 6.1.1.4'
O O 0.0106 0.0060 'International Tables Vol C Tables 4.2.6.8 and 6.1.1.4'

loop_
_geom_angle_atom_site_label_1
_geom_angle_atom_site_label_2
_geom_angle_atom_site_label_3
_geom_angle
_geom_angle_site_symmetry_1
_geom_angle_site_symmetry_3
_geom_angle_publ_flag
C22 O3 C27 119.42(17) . . ?
C42 O7 C47 120.11(18) . . ?
C24 O4 C29 118.4(2) . . ?
C32 O5 C37 119.8(2) . . ?
C12 O1 C17 121.1(2) . . ?
C44 O8 C49 119.0(2) . . ?
C26 C21 C22 115.29(19) . . ?
C26 C21 C3 122.43(18) . . ?
C22 C21 C3 122.28(19) . . ?
C3 C10 C7 110.89(16) . . ?
C3 C10 H10A 109.5 . . ?
C7 C10 H10A 109.5 . . ?
C3 C10 H10B 109.5 . . ?
C7 C10 H10B 109.5 . . ?
H10A C10 H10B 108.0 . . ?
C2 C3 C10 110.10(17) . . ?
C2 C3 C21 109.31(16) . . ?
C10 C3 C21 110.42(16) . . ?
C2 C3 C4 107.94(17) . . ?
C10 C3 C4 107.39(16) . . ?
C21 C3 C4 111.63(17) . . ?
C46 C41 C42 115.54(19) . . ?
C46 C41 C7 122.60(19) . . ?
C42 C41 C7 121.81(19) . . ?
O3 C22 C23 121.45(19) . . ?
O3 C22 C21 117.32(18) . . ?
C23 C22 C21 121.2(2) . . ?
C6 C7 C8 107.59(17) . . ?
C6 C7 C10 109.97(18) . . ?
C8 C7 C10 107.43(16) . . ?
C6 C7 C41 109.70(16) . . ?
C8 C7 C41 111.26(17) . . ?
C10 C7 C41 110.81(16) . . ?
C51 O10 C53 118.9(3) . . ?
C11 C5 C9 110.88(18) . . ?
C11 C5 C6 109.47(17) . . ?
C9 C5 C6 109.62(18) . . ?
C11 C5 C4 111.67(19) . . ?
C9 C5 C4 107.86(17) . . ?
C6 C5 C4 107.25(17) . . ?
C31 C1 C9 111.77(18) . . ?
C31 C1 C2 109.22(17) . . ?
C9 C1 C2 109.39(18) . . ?
C31 C1 C8 110.96(18) . . ?
C9 C1 C8 107.73(17) . . ?
C2 C1 C8 107.67(16) . . ?
C3 C2 C1 111.00(16) . . ?
C3 C2 H2A 109.4 . . ?
C1 C2 H2A 109.4 . . ?
C3 C2 H2B 109.4 . . ?
C1 C2 H2B 109.4 . . ?
H2A C2 H2B 108.0 . . ?
C25 C24 O4 125.6(2) . . ?
C25 C24 C23 119.7(2) . . ?
O4 C24 C23 114.6(2) . . ?
C21 C26 C25 124.2(2) . . ?
C21 C26 H26 117.9 . . ?
C25 C26 H26 117.9 . . ?
C7 C6 C5 111.41(17) . . ?
C7 C6 H6A 109.3 . . ?
C5 C6 H6A 109.3 . . ?
C7 C6 H6B 109.3 . . ?
C5 C6 H6B 109.3 . . ?
H6A C6 H6B 108.0 . . ?
C41 C46 C45 124.0(2) . . ?
C41 C46 H46 118.0 . . ?
C45 C46 H46 118.0 . . ?
C36 C31 C32 115.0(2) . . ?
C36 C31 C1 122.3(2) . . ?
C32 C31 C1 122.6(2) . . ?
C3 C4 C5 112.70(18) . . ?
C3 C4 H4A 109.1 . . ?
C5 C4 H4A 109.1 . . ?
C3 C4 H4B 109.1 . . ?
C5 C4 H4B 109.1 . . ?
H4A C4 H4B 107.8 . . ?
C7 C8 C1 113.08(17) . . ?
C7 C8 H8A 109.0 . . ?
C1 C8 H8A 109.0 . . ?
C7 C8 H8B 109.0 . . ?
C1 C8 H8B 109.0 . . ?
H8A C8 H8B 107.8 . . ?
C14 O2 C19 118.3(3) . . ?
C22 C23 C24 120.9(2) . . ?
C22 C23 H23 119.5 . . ?
C24 C23 H23 119.5 . . ?
O7 C42 C43 121.4(2) . . ?
O7 C42 C41 117.32(19) . . ?
C43 C42 C41 121.2(2) . . ?
C24 C25 C26 118.6(2) . . ?
C24 C25 H25 120.7 . . ?
C26 C25 H25 120.7 . . ?
C5 C9 C1 111.24(17) . . ?
C5 C9 H9A 109.4 . . ?
C1 C9 H9A 109.4 . . ?
C5 C9 H9B 109.4 . . ?
C1 C9 H9B 109.4 . . ?
H9A C9 H9B 108.0 . . ?
C16 C11 C12 115.9(2) . . ?
C16 C11 C5 122.6(2) . . ?
C12 C11 C5 121.5(2) . . ?
C44 C45 C46 118.6(2) . . ?
C44 C45 H45 120.7 . . ?
C46 C45 H45 120.7 . . ?
C45 C44 O8 125.3(2) . . ?
C45 C44 C43 120.0(2) . . ?
O8 C44 C43 114.7(2) . . ?
C31 C36 C35 124.4(2) . . ?
C31 C36 H36 117.8 . . ?
C35 C36 H36 117.8 . . ?
C11 C16 C15 124.1(3) . . ?
C11 C16 H16 117.9 . . ?
C15 C16 H16 117.9 . . ?
C44 C43 C42 120.7(2) . . ?
C44 C43 H43 119.7 . . ?
C42 C43 H43 119.7 . . ?
O5 C32 C33 121.1(2) . . ?
O5 C32 C31 117.9(2) . . ?
C33 C32 C31 120.9(3) . . ?
O1 C12 C13 121.7(2) . . ?
O1 C12 C11 117.2(2) . . ?
C13 C12 C11 121.1(3) . . ?
O3 C27 C28 107.5(2) . . ?
O3 C27 H27A 110.2 . . ?
C28 C27 H27A 110.2 . . ?
O3 C27 H27B 110.2 . . ?
C28 C27 H27B 110.2 . . ?
H27A C27 H27B 108.5 . . ?
C34 O6 C39 120.3(3) . . ?
C34 C35 C36 118.6(3) . . ?
C34 C35 H35 120.7 . . ?
C36 C35 H35 120.7 . . ?
C14 C15 C16 117.5(3) . . ?
C14 C15 H15 121.3 . . ?
C16 C15 H15 121.3 . . ?
O7 C47 C48 107.4(2) . . ?
O7 C47 H47A 110.2 . . ?
C48 C47 H47A 110.2 . . ?
O7 C47 H47B 110.2 . . ?
C48 C47 H47B 110.2 . . ?
H47A C47 H47B 108.5 . . ?
C13 C14 O2 114.8(3) . . ?
C13 C14 C15 120.6(2) . . ?
O2 C14 C15 124.5(3) . . ?
C14 C13 C12 120.8(3) . . ?
C14 C13 H13 119.6 . . ?
C12 C13 H13 119.6 . . ?
C34 C33 C32 121.5(3) . . ?
C34 C33 H33 119.2 . . ?
C32 C33 H33 119.2 . . ?
O4 C29 C30 108.6(3) . . ?
O4 C29 H29A 110.0 . . ?
C30 C29 H29A 110.0 . . ?
O4 C29 H29B 110.0 . . ?
C30 C29 H29B 110.0 . . ?
H29A C29 H29B 108.4 . . ?
O8 C49 C50 106.9(3) . . ?
O8 C49 H49A 110.3 . . ?
C50 C49 H49A 110.3 . . ?
O8 C49 H49B 110.3 . . ?
C50 C49 H49B 110.3 . . ?
H49A C49 H49B 108.6 . . ?
C35 C34 O6 125.4(3) . . ?
C35 C34 C33 119.5(3) . . ?
O6 C34 C33 115.1(3) . . ?
C60 C55 C56 118.1(4) . . ?
C60 C55 C53 121.4(3) . . ?
C56 C55 C53 120.5(3) . . ?
O1 C17 C18 107.4(3) . . ?
O1 C17 H17A 110.2 . . ?
C18 C17 H17A 110.2 . . ?
O1 C17 H17B 110.2 . . ?
C18 C17 H17B 110.2 . . ?
H17A C17 H17B 108.5 . . ?
C27 C28 H28A 109.5 . . ?
C27 C28 H28B 109.5 . . ?
H28A C28 H28B 109.5 . . ?
C27 C28 H28C 109.5 . . ?
H28A C28 H28C 109.5 . . ?
H28B C28 H28C 109.5 . . ?
C47 C48 H48A 109.5 . . ?
C47 C48 H48B 109.5 . . ?
H48A C48 H48B 109.5 . . ?
C47 C48 H48C 109.5 . . ?
H48A C48 H48C 109.5 . . ?
H48B C48 H48C 109.5 . . ?
C49 C50 H50A 109.5 . . ?
C49 C50 H50B 109.5 . . ?
H50A C50 H50B 109.5 . . ?
C49 C50 H50C 109.5 . . ?
H50A C50 H50C 109.5 . . ?
H50B C50 H50C 109.5 . . ?
O2 C19 C20 108.5(4) . . ?
O2 C19 H19A 110.0 . . ?
C20 C19 H19A 110.0 . . ?
O2 C19 H19B 110.0 . . ?
C20 C19 H19B 110.0 . . ?
H19A C19 H19B 108.4 . . ?
O10 C53 C55 110.1(3) . . ?
O10 C53 C54 104.9(3) . . ?
C55 C53 C54 112.6(3) . . ?
O10 C53 H53 109.7 . . ?
C55 C53 H53 109.7 . . ?
C54 C53 H53 109.7 . . ?
C29 C30 H30A 109.5 . . ?
C29 C30 H30B 109.5 . . ?
H30A C30 H30B 109.5 . . ?
C29 C30 H30C 109.5 . . ?
H30A C30 H30C 109.5 . . ?
H30B C30 H30C 109.5 . . ?
O9 C51 O10 122.1(4) . . ?
O9 C51 C52 124.1(5) . . ?
O10 C51 C52 113.7(4) . . ?
O5 C37 C38 111.0(3) . . ?
O5 C37 H37A 109.4 . . ?
C38 C37 H37A 109.4 . . ?
O5 C37 H37B 109.4 . . ?
C38 C37 H37B 109.4 . . ?
H37A C37 H37B 108.0 . . ?
C57 C56 C55 120.5(4) . . ?
C57 C56 H56 119.8 . . ?
C55 C56 H56 119.8 . . ?
C57 C58 C59 119.6(4) . . ?
C57 C58 H58 120.2 . . ?
C59 C58 H58 120.2 . . ?
C40 C39 O6 109.3(4) . . ?
C40 C39 H39A 109.8 . . ?
O6 C39 H39A 109.8 . . ?
C40 C39 H39B 109.8 . . ?
O6 C39 H39B 109.8 . . ?
H39A C39 H39B 108.3 . . ?
C55 C60 C59 120.8(4) . . ?
C55 C60 H60 119.6 . . ?
C59 C60 H60 119.6 . . ?
C51 C52 H52A 109.5 . . ?
C51 C52 H52B 109.5 . . ?
H52A C52 H52B 109.5 . . ?
C51 C52 H52C 109.5 . . ?
H52A C52 H52C 109.5 . . ?
H52B C52 H52C 109.5 . . ?
C58 C59 C60 119.7(4) . . ?
C58 C59 H59 120.2 . . ?
C60 C59 H59 120.2 . . ?
C53 C54 H54A 109.5 . . ?
C53 C54 H54B 109.5 . . ?
H54A C54 H54B 109.5 . . ?
C53 C54 H54C 109.5 . . ?
H54A C54 H54C 109.5 . . ?
H54B C54 H54C 109.5 . . ?
C58 C57 C56 121.3(4) . . ?
C58 C57 H57 119.3 . . ?
C56 C57 H57 119.3 . . ?
C17 C18 H18A 109.5 . . ?
C17 C18 H18B 109.5 . . ?
H18A C18 H18B 109.5 . . ?
C17 C18 H18C 109.5 . . ?
H18A C18 H18C 109.5 . . ?
H18B C18 H18C 109.5 . . ?
C37 C38 H38A 109.5 . . ?
C37 C38 H38B 109.5 . . ?
H38A C38 H38B 109.5 . . ?
C37 C38 H38C 109.5 . . ?
H38A C38 H38C 109.5 . . ?
H38B C38 H38C 109.5 . . ?
C19 C20 H20A 109.5 . . ?
C19 C20 H20B 109.5 . . ?
H20A C20 H20B 109.5 . . ?
C19 C20 H20C 109.5 . . ?
H20A C20 H20C 109.5 . . ?
H20B C20 H20C 109.5 . . ?
C39 C40 H40A 109.5 . . ?
C39 C40 H40B 109.5 . . ?
H40A C40 H40B 109.5 . . ?
C39 C40 H40C 109.5 . . ?
H40A C40 H40C 109.5 . . ?
H40B C40 H40C 109.5 . . ?

loop_
_geom_bond_atom_site_label_1
_geom_bond_atom_site_label_2
_geom_bond_distance
_geom_bond_site_symmetry_2
_geom_bond_publ_flag
O3 C22 1.370(3) . ?
O3 C27 1.416(3) . ?
O7 C42 1.364(3) . ?
O7 C47 1.406(3) . ?
O4 C24 1.370(3) . ?
O4 C29 1.418(3) . ?
O5 C32 1.372(3) . ?
O5 C37 1.416(4) . ?
O1 C12 1.363(3) . ?
O1 C17 1.424(3) . ?
O8 C44 1.370(3) . ?
O8 C49 1.403(3) . ?
C21 C26 1.379(3) . ?
C21 C22 1.415(3) . ?
C21 C3 1.540(3) . ?
C10 C3 1.539(3) . ?
C10 C7 1.539(3) . ?
C10 H10A 0.9700 . ?
C10 H10B 0.9700 . ?
C3 C2 1.536(3) . ?
C3 C4 1.542(3) . ?
C41 C46 1.384(3) . ?
C41 C42 1.409(3) . ?
C41 C7 1.541(3) . ?
C22 C23 1.379(3) . ?
C7 C6 1.532(3) . ?
C7 C8 1.537(3) . ?
O10 C51 1.312(5) . ?
O10 C53 1.481(4) . ?
C5 C11 1.531(3) . ?
C5 C9 1.536(3) . ?
C5 C6 1.537(3) . ?
C5 C4 1.546(3) . ?
C1 C31 1.532(3) . ?
C1 C9 1.537(3) . ?
C1 C2 1.538(3) . ?
C1 C8 1.544(3) . ?
C2 H2A 0.9700 . ?
C2 H2B 0.9700 . ?
C24 C25 1.365(3) . ?
C24 C23 1.385(3) . ?
C26 C25 1.395(3) . ?
C26 H26 0.9300 . ?
C6 H6A 0.9700 . ?
C6 H6B 0.9700 . ?
C46 C45 1.390(3) . ?
C46 H46 0.9300 . ?
C31 C36 1.384(3) . ?
C31 C32 1.407(3) . ?
C4 H4A 0.9700 . ?
C4 H4B 0.9700 . ?
C8 H8A 0.9700 . ?
C8 H8B 0.9700 . ?
O2 C14 1.374(3) . ?
O2 C19 1.385(5) . ?
C23 H23 0.9300 . ?
C42 C43 1.383(3) . ?
C25 H25 0.9300 . ?
C9 H9A 0.9700 . ?
C9 H9B 0.9700 . ?
C11 C16 1.376(4) . ?
C11 C12 1.417(3) . ?
C45 C44 1.369(4) . ?
C45 H45 0.9300 . ?
C44 C43 1.381(4) . ?
C36 C35 1.390(4) . ?
C36 H36 0.9300 . ?
C16 C15 1.404(4) . ?
C16 H16 0.9300 . ?
C43 H43 0.9300 . ?
C32 C33 1.385(4) . ?
C12 C13 1.380(4) . ?
C27 C28 1.492(4) . ?
C27 H27A 0.9700 . ?
C27 H27B 0.9700 . ?
O6 C34 1.371(4) . ?
O6 C39 1.419(5) . ?
C35 C34 1.365(4) . ?
C35 H35 0.9300 . ?
C15 C14 1.383(4) . ?
C15 H15 0.9300 . ?
C47 C48 1.484(4) . ?
C47 H47A 0.9700 . ?
C47 H47B 0.9700 . ?
C14 C13 1.372(4) . ?
C13 H13 0.9300 . ?
C33 C34 1.372(4) . ?
C33 H33 0.9300 . ?
C29 C30 1.486(4) . ?
C29 H29A 0.9700 . ?
C29 H29B 0.9700 . ?
C49 C50 1.509(4) . ?
C49 H49A 0.9700 . ?
C49 H49B 0.9700 . ?
C55 C60 1.342(5) . ?
C55 C56 1.370(5) . ?
C55 C53 1.509(5) . ?
C17 C18 1.482(5) . ?
C17 H17A 0.9700 . ?
C17 H17B 0.9700 . ?
C28 H28A 0.9600 . ?
C28 H28B 0.9600 . ?
C28 H28C 0.9600 . ?
C48 H48A 0.9600 . ?
C48 H48B 0.9600 . ?
C48 H48C 0.9600 . ?
C50 H50A 0.9600 . ?
C50 H50B 0.9600 . ?
C50 H50C 0.9600 . ?
C19 C20 1.526(5) . ?
C19 H19A 0.9700 . ?
C19 H19B 0.9700 . ?
C53 C54 1.508(5) . ?
C53 H53 0.9800 . ?
C30 H30A 0.9600 . ?
C30 H30B 0.9600 . ?
C30 H30C 0.9600 . ?
C51 O9 1.186(5) . ?
C51 C52 1.460(6) . ?
C37 C38 1.434(5) . ?
C37 H37A 0.9700 . ?
C37 H37B 0.9700 . ?
C56 C57 1.358(6) . ?
C56 H56 0.9300 . ?
C58 C57 1.321(6) . ?
C58 C59 1.355(6) . ?
C58 H58 0.9300 . ?
C39 C40 1.396(6) . ?
C39 H39A 0.9700 . ?
C39 H39B 0.9700 . ?
C60 C59 1.382(6) . ?
C60 H60 0.9300 . ?
C52 H52A 0.9600 . ?
C52 H52B 0.9600 . ?
C52 H52C 0.9600 . ?
C59 H59 0.9300 . ?
C54 H54A 0.9600 . ?
C54 H54B 0.9600 . ?
C54 H54C 0.9600 . ?
C57 H57 0.9300 . ?
C18 H18A 0.9600 . ?
C18 H18B 0.9600 . ?
C18 H18C 0.9600 . ?
C38 H38A 0.9600 . ?
C38 H38B 0.9600 . ?
C38 H38C 0.9600 . ?
C20 H20A 0.9600 . ?
C20 H20B 0.9600 . ?
C20 H20C 0.9600 . ?
C40 H40A 0.9600 . ?
C40 H40B 0.9600 . ?
C40 H40C 0.9600 . ?

loop_
_geom_torsion_atom_site_label_1
_geom_torsion_atom_site_label_2
_geom_torsion_atom_site_label_3
_geom_torsion_atom_site_label_4
_geom_torsion
_geom_torsion_site_symmetry_1
_geom_torsion_site_symmetry_2
_geom_torsion_site_symmetry_3
_geom_torsion_site_symmetry_4
_geom_torsion_publ_flag
C7 C10 C3 C2 59.1(2) . . . . ?
C7 C10 C3 C21 179.86(17) . . . . ?
C7 C10 C3 C4 -58.2(2) . . . . ?
C26 C21 C3 C2 -120.3(2) . . . . ?
C22 C21 C3 C2 59.0(2) . . . . ?
C26 C21 C3 C10 118.5(2) . . . . ?
C22 C21 C3 C10 -62.2(2) . . . . ?
C26 C21 C3 C4 -0.9(3) . . . . ?
C22 C21 C3 C4 178.37(18) . . . . ?
C27 O3 C22 C23 -4.6(3) . . . . ?
C27 O3 C22 C21 175.0(2) . . . . ?
C26 C21 C22 O3 -178.06(18) . . . . ?
C3 C21 C22 O3 2.6(3) . . . . ?
C26 C21 C22 C23 1.5(3) . . . . ?
C3 C21 C22 C23 -177.85(19) . . . . ?
C3 C10 C7 C6 58.8(2) . . . . ?
C3 C10 C7 C8 -58.1(2) . . . . ?
C3 C10 C7 C41 -179.78(17) . . . . ?
C46 C41 C7 C6 -118.8(2) . . . . ?
C42 C41 C7 C6 58.6(3) . . . . ?
C46 C41 C7 C8 0.2(3) . . . . ?
C42 C41 C7 C8 177.56(19) . . . . ?
C46 C41 C7 C10 119.6(2) . . . . ?
C42 C41 C7 C10 -63.0(3) . . . . ?
C10 C3 C2 C1 -58.7(2) . . . . ?
C21 C3 C2 C1 179.86(17) . . . . ?
C4 C3 C2 C1 58.3(2) . . . . ?
C31 C1 C2 C3 177.89(17) . . . . ?
C9 C1 C2 C3 -59.5(2) . . . . ?
C8 C1 C2 C3 57.3(2) . . . . ?
C29 O4 C24 C25 -2.6(4) . . . . ?
C29 O4 C24 C23 177.6(2) . . . . ?
C22 C21 C26 C25 -0.5(3) . . . . ?
C3 C21 C26 C25 178.8(2) . . . . ?
C8 C7 C6 C5 58.0(2) . . . . ?
C10 C7 C6 C5 -58.7(2) . . . . ?
C41 C7 C6 C5 179.15(17) . . . . ?
C11 C5 C6 C7 179.15(18) . . . . ?
C9 C5 C6 C7 -59.0(2) . . . . ?
C4 C5 C6 C7 57.8(2) . . . . ?
C42 C41 C46 C45 -1.2(3) . . . . ?
C7 C41 C46 C45 176.4(2) . . . . ?
C9 C1 C31 C36 125.0(2) . . . . ?
C2 C1 C31 C36 -113.8(2) . . . . ?
C8 C1 C31 C36 4.7(3) . . . . ?
C9 C1 C31 C32 -57.2(3) . . . . ?
C2 C1 C31 C32 63.9(3) . . . . ?
C8 C1 C31 C32 -177.5(2) . . . . ?
C2 C3 C4 C5 -58.6(2) . . . . ?
C10 C3 C4 C5 60.1(2) . . . . ?
C21 C3 C4 C5 -178.78(16) . . . . ?
C11 C5 C4 C3 -179.59(16) . . . . ?
C9 C5 C4 C3 58.3(2) . . . . ?
C6 C5 C4 C3 -59.7(2) . . . . ?
C6 C7 C8 C1 -58.9(2) . . . . ?
C10 C7 C8 C1 59.5(2) . . . . ?
C41 C7 C8 C1 -179.05(16) . . . . ?
C31 C1 C8 C7 -178.68(17) . . . . ?
C9 C1 C8 C7 58.7(2) . . . . ?
C2 C1 C8 C7 -59.2(2) . . . . ?
O3 C22 C23 C24 178.1(2) . . . . ?
C21 C22 C23 C24 -1.4(3) . . . . ?
C25 C24 C23 C22 0.3(4) . . . . ?
O4 C24 C23 C22 -179.9(2) . . . . ?
C47 O7 C42 C43 4.5(3) . . . . ?
C47 O7 C42 C41 -175.2(2) . . . . ?
C46 C41 C42 O7 -178.58(19) . . . . ?
C7 C41 C42 O7 3.9(3) . . . . ?
C46 C41 C42 C43 1.8(3) . . . . ?
C7 C41 C42 C43 -175.8(2) . . . . ?
O4 C24 C25 C26 -179.1(2) . . . . ?
C23 C24 C25 C26 0.6(3) . . . . ?
C21 C26 C25 C24 -0.5(3) . . . . ?
C11 C5 C9 C1 179.62(17) . . . . ?
C6 C5 C9 C1 58.6(2) . . . . ?
C4 C5 C9 C1 -57.8(2) . . . . ?
C31 C1 C9 C5 -179.54(17) . . . . ?
C2 C1 C9 C5 59.4(2) . . . . ?
C8 C1 C9 C5 -57.4(2) . . . . ?
C9 C5 C11 C16 123.2(2) . . . . ?
C6 C5 C11 C16 -115.8(2) . . . . ?
C4 C5 C11 C16 2.9(3) . . . . ?
C9 C5 C11 C12 -57.5(3) . . . . ?
C6 C5 C11 C12 63.6(3) . . . . ?
C4 C5 C11 C12 -177.80(19) . . . . ?
C41 C46 C45 C44 -0.1(4) . . . . ?
C46 C45 C44 O8 -178.9(2) . . . . ?
C46 C45 C44 C43 0.7(4) . . . . ?
C49 O8 C44 C45 -8.0(4) . . . . ?
C49 O8 C44 C43 172.4(3) . . . . ?
C32 C31 C36 C35 -1.2(4) . . . . ?
C1 C31 C36 C35 176.7(2) . . . . ?
C12 C11 C16 C15 0.0(4) . . . . ?
C5 C11 C16 C15 179.4(2) . . . . ?
C45 C44 C43 C42 -0.1(4) . . . . ?
O8 C44 C43 C42 179.5(2) . . . . ?
O7 C42 C43 C44 179.2(2) . . . . ?
C41 C42 C43 C44 -1.2(4) . . . . ?
C37 O5 C32 C33 -30.5(4) . . . . ?
C37 O5 C32 C31 151.8(3) . . . . ?
C36 C31 C32 O5 179.6(2) . . . . ?
C1 C31 C32 O5 1.7(3) . . . . ?
C36 C31 C32 C33 1.9(4) . . . . ?
C1 C31 C32 C33 -176.1(2) . . . . ?
C17 O1 C12 C13 -17.4(4) . . . . ?
C17 O1 C12 C11 164.3(3) . . . . ?
C16 C11 C12 O1 178.1(2) . . . . ?
C5 C11 C12 O1 -1.3(3) . . . . ?
C16 C11 C12 C13 -0.3(4) . . . . ?
C5 C11 C12 C13 -179.7(2) . . . . ?
C22 O3 C27 C28 -175.1(2) . . . . ?
C31 C36 C35 C34 -0.4(4) . . . . ?
C11 C16 C15 C14 0.4(4) . . . . ?
C42 O7 C47 C48 177.1(2) . . . . ?
C19 O2 C14 C13 -177.2(3) . . . . ?
C19 O2 C14 C15 3.9(4) . . . . ?
C16 C15 C14 C13 -0.4(4) . . . . ?
C16 C15 C14 O2 178.4(3) . . . . ?
O2 C14 C13 C12 -178.9(3) . . . . ?
C15 C14 C13 C12 0.1(4) . . . . ?
O1 C12 C13 C14 -178.0(3) . . . . ?
C11 C12 C13 C14 0.3(4) . . . . ?
O5 C32 C33 C34 -178.7(3) . . . . ?
C31 C32 C33 C34 -1.0(5) . . . . ?
C24 O4 C29 C30 -176.8(3) . . . . ?
C44 O8 C49 C50 -179.0(3) . . . . ?
C36 C35 C34 O6 -177.9(3) . . . . ?
C36 C35 C34 C33 1.3(5) . . . . ?
C39 O6 C34 C35 5.3(6) . . . . ?
C39 O6 C34 C33 -174.0(3) . . . . ?
C32 C33 C34 C35 -0.6(5) . . . . ?
C32 C33 C34 O6 178.6(3) . . . . ?
C12 O1 C17 C18 -172.6(3) . . . . ?
C14 O2 C19 C20 -179.1(3) . . . . ?
C51 O10 C53 C55 86.9(4) . . . . ?
C51 O10 C53 C54 -151.8(4) . . . . ?
C60 C55 C53 O10 57.5(5) . . . . ?
C56 C55 C53 O10 -123.8(4) . . . . ?
C60 C55 C53 C54 -59.1(5) . . . . ?
C56 C55 C53 C54 119.6(4) . . . . ?
C53 O10 C51 O9 2.4(7) . . . . ?
C53 O10 C51 C52 179.1(3) . . . . ?
C32 O5 C37 C38 -162.2(4) . . . . ?
C60 C55 C56 C57 2.4(6) . . . . ?
C53 C55 C56 C57 -176.3(4) . . . . ?
C34 O6 C39 C40 -85.1(5) . . . . ?
C56 C55 C60 C59 -1.8(6) . . . . ?
C53 C55 C60 C59 176.9(4) . . . . ?
C57 C58 C59 C60 1.0(7) . . . . ?
C55 C60 C59 C58 0.2(7) . . . . ?
C59 C58 C57 C56 -0.4(7) . . . . ?
C55 C56 C57 C58 -1.3(7) . . . . ?
